data_4100581
_journal_name_full 'Journal of the American Chemical Society'
_journal_year 2005
_chemical_formula_sum 'C56 H38 In4 O32'
_chemical_formula_weight 1682.14
_space_group_IT_number 14
_symmetry_cell_setting monoclinic
_symmetry_space_group_name_Hall '-P 2ybc'
_symmetry_space_group_name_H-M 'P 1 21/c 1'
_cell_angle_alpha 90.00
_cell_angle_beta 122.355(2)
_cell_angle_gamma 90.00
_cell_formula_units_Z 4
_cell_length_a 18.228(3)
_cell_length_b 11.9701(19)
_cell_length_c 34.062(6)
_cell_measurement_temperature 293(2)
_cell_volume 6278.2(17)
_diffrn_ambient_temperature 293(2)
_exptl_crystal_density_diffrn 1.780
_cod_depositor_comments
;
The following automatic conversions were performed:
'_symmetry_cell_setting' value 'Monoclinic' changed to 'monoclinic'
according to '/home/saulius/struct/CIF-dictionaries/cif_core.dic'
dictionary named 'cif_core.dic' version 2.4.1 from 2010-06-29.

Automatic conversion script
Id: cif_fix_enum 1527 2010-12-29 10:47:43Z saulius 
;
_cod_original_sg_symbol_H-M 'P 21/c'
_cod_database_code 4100581

loop_
_symmetry_equiv_pos_as_xyz
'x, y, z'
'-x, y+1/2, -z+1/2'
'-x, -y, -z'
'x, -y-1/2, z-1/2'

loop_
_atom_site_label
_atom_site_type_symbol
_atom_site_fract_x
_atom_site_fract_y
_atom_site_fract_z
_atom_site_U_iso_or_equiv
_atom_site_adp_type
_atom_site_occupancy
_atom_site_symmetry_multiplicity
_atom_site_calc_flag
_atom_site_refinement_flags
_atom_site_disorder_assembly
_atom_site_disorder_group
In1 In 0.12494(2) -0.00553(3) 0.124660(12) 0.01644(10) Uani 1 1 d . . .
In2 In 0.74918(2) 0.49281(3) 0.249682(11) 0.01571(10) Uani 1 1 d . . .
In3 In 0.5000 0.5000 0.0000 0.01690(13) Uani 1 2 d S . .
In4 In 0.62472(2) 0.49530(3) 0.125142(12) 0.01619(10) Uani 1 1 d . . .
In5 In 0.0000 0.0000 0.0000 0.01686(13) Uani 1 2 d S . .
C1 C 0.1668(3) 0.1463(4) 0.06343(18) 0.0261(12) Uani 1 1 d . . .
C2 C 0.2361(3) 0.2132(4) 0.06309(17) 0.0269(12) Uani 1 1 d . . .
C3 C 0.2228(4) 0.2543(5) 0.02160(19) 0.0422(16) Uani 1 1 d . . .
H3 H 0.1693 0.2449 -0.0059 0.051 Uiso 1 1 calc R . .
C4 C 0.2878(4) 0.3081(5) 0.02116(19) 0.0400(15) Uani 1 1 d . . .
H4 H 0.2788 0.3336 -0.0069 0.048 Uiso 1 1 calc R . .
C5 C 0.3684(3) 0.3259(4) 0.06245(17) 0.0250(11) Uani 1 1 d . . .
C6 C 0.3808(3) 0.2876(5) 0.1034(2) 0.0366(14) Uani 1 1 d . . .
H6 H 0.4336 0.3000 0.1310 0.044 Uiso 1 1 calc R . .
C7 C 0.3143(3) 0.2298(5) 0.10421(19) 0.0367(14) Uani 1 1 d . . .
H7 H 0.3231 0.2032 0.1321 0.044 Uiso 1 1 calc R . .
C8 C 0.4400(3) 0.3840(4) 0.06150(18) 0.0268(12) Uani 1 1 d . . .
C9 C 0.5855(3) 0.6443(4) 0.18776(19) 0.0278(12) Uani 1 1 d . . .
C10 C 0.5161(3) 0.7124(4) 0.18807(18) 0.0283(12) Uani 1 1 d . . .
C11 C 0.5217(3) 0.7337(5) 0.22909(19) 0.0388(15) Uani 1 1 d . . .
H11 H 0.5698 0.7090 0.2569 0.047 Uiso 1 1 calc R . .
C12 C 0.4552(4) 0.7927(5) 0.2294(2) 0.0410(16) Uani 1 1 d . . .
H12 H 0.4602 0.8101 0.2574 0.049 Uiso 1 1 calc R . .
C13 C 0.3828(3) 0.8241(4) 0.18777(18) 0.0284(12) Uani 1 1 d . . .
C14 C 0.3770(4) 0.8018(5) 0.14571(19) 0.0414(16) Uani 1 1 d . . .
H14 H 0.3284 0.8245 0.1177 0.050 Uiso 1 1 calc R . .
C15 C 0.4431(4) 0.7467(5) 0.14626(19) 0.0451(17) Uani 1 1 d . . .
H15 H 0.4393 0.7319 0.1184 0.054 Uiso 1 1 calc R . .
C16 C 0.3087(3) -0.1181(4) 0.18700(17) 0.0235(11) Uani 1 1 d . . .
C17 C -0.0573(3) 0.1128(4) 0.06334(18) 0.0279(12) Uani 1 1 d . . .
C18 C -0.1297(3) 0.1725(4) 0.06333(17) 0.0265(12) Uani 1 1 d . . .
C19 C -0.2015(4) 0.2108(5) 0.02158(19) 0.0372(14) Uani 1 1 d . . .
H19 H -0.2039 0.1995 -0.0061 0.045 Uiso 1 1 calc R . .
C20 C -0.2674(4) 0.2642(5) 0.02099(19) 0.0378(15) Uani 1 1 d . . .
H20 H -0.3156 0.2869 -0.0072 0.045 Uiso 1 1 calc R . .
C21 C -0.2638(3) 0.2856(4) 0.06213(17) 0.0275(12) Uani 1 1 d . . .
C22 C -0.1933(4) 0.2491(5) 0.10363(19) 0.0412(16) Uani 1 1 d . . .
H22 H -0.1901 0.2630 0.1314 0.049 Uiso 1 1 calc R . .
C23 C -0.1264(3) 0.1909(5) 0.10380(19) 0.0399(15) Uani 1 1 d . . .
H23 H -0.0794 0.1646 0.1317 0.048 Uiso 1 1 calc R . .
C24 C 0.6664(3) 0.3506(4) 0.06214(18) 0.0247(11) Uani 1 1 d . . .
C25 C 0.8074(3) 0.6111(4) 0.18779(18) 0.0243(11) Uani 1 1 d . . .
C26 C 0.8799(3) 0.6718(4) 0.18816(18) 0.0285(12) Uani 1 1 d . . .
C27 C 0.9552(4) 0.6959(5) 0.22936(19) 0.0398(15) Uani 1 1 d . . .
H27 H 0.9623 0.6734 0.2573 0.048 Uiso 1 1 calc R . .
C28 C 1.0218(3) 0.7550(5) 0.22909(18) 0.0390(15) Uani 1 1 d . . .
H28 H 1.0721 0.7746 0.2570 0.047 Uiso 1 1 calc R . .
C29 C 1.0123(3) 0.7837(4) 0.18736(18) 0.0267(12) Uani 1 1 d . . .
C30 C 0.9349(3) 0.7578(5) 0.14565(18) 0.0363(15) Uani 1 1 d . . .
H30 H 0.9280 0.7781 0.1175 0.044 Uiso 1 1 calc R . .
C31 C 0.8701(4) 0.7037(5) 0.14595(19) 0.0384(15) Uani 1 1 d . . .
H31 H 0.8188 0.6875 0.1180 0.046 Uiso 1 1 calc R . .
C32 C 0.0837(3) -0.1524(4) 0.18750(17) 0.0235(11) Uani 1 1 d . . .
O1 O 0.1799(2) 0.0789(3) 0.18770(11) 0.0225(7) Uani 1 1 d D . .
O2 O 0.0688(2) -0.0901(3) 0.06168(11) 0.0233(8) Uani 1 1 d D . .
O3 O 0.6796(2) 0.4059(3) 0.18711(12) 0.0260(8) Uani 1 1 d D . .
O4 O 0.5704(2) 0.5839(3) 0.06325(10) 0.0219(8) Uani 1 1 d D . .
O5 O 0.1006(2) 0.1229(3) 0.02440(13) 0.0392(10) Uani 1 1 d . . .
O6 O 0.1792(2) 0.1201(3) 0.10227(12) 0.0339(9) Uani 1 1 d . . .
O7 O 0.4274(2) 0.4098(3) 0.02293(13) 0.0342(9) Uani 1 1 d . . .
O8 O 0.5082(2) 0.4021(3) 0.10036(13) 0.0391(10) Uani 1 1 d . . .
O9 O 0.5731(3) 0.6186(3) 0.14924(13) 0.0396(10) Uani 1 1 d . . .
O10 O 0.6495(2) 0.6174(3) 0.22681(13) 0.0353(10) Uani 1 1 d . . .
O11 O 0.6810(2) 0.4006(3) 0.27417(13) 0.0369(10) Uani 1 1 d . . .
O12 O 0.2436(2) -0.0953(3) 0.14850(13) 0.0369(10) Uani 1 1 d . . .
O13 O 0.0086(2) 0.0880(3) 0.10272(13) 0.0350(9) Uani 1 1 d . . .
O14 O -0.0678(2) 0.0934(3) 0.02460(13) 0.0387(10) Uani 1 1 d . . .
O15 O 0.6779(2) 0.3737(3) 0.10094(12) 0.0356(10) Uani 1 1 d . . .
O16 O 0.5997(2) 0.3747(3) 0.02317(13) 0.0337(9) Uani 1 1 d . . .
O17 O 0.7416(2) 0.5898(3) 0.14946(13) 0.0371(10) Uani 1 1 d . . .
O18 O 0.8193(2) 0.5879(3) 0.22680(13) 0.0361(9) Uani 1 1 d . . .
O19 O 0.8515(2) 0.3713(3) 0.27385(13) 0.0345(10) Uani 1 1 d . . .
O20 O 0.0716(2) -0.1290(3) 0.14864(13) 0.0340(9) Uani 1 1 d . . .
O1A O 0.5071(5) 0.0144(6) 0.1427(3) 0.074(3) Uani 0.812(4) 1 d PD A 1
O2A O 0.6061(4) 0.1274(8) 0.1443(3) 0.085(3) Uani 0.812(4) 1 d PD A 1
O3A O 0.2709(5) 0.0422(8) -0.0994(2) 0.104(3) Uani 0.812(4) 1 d PD A 1
O4A O 0.3656(5) 0.1590(7) -0.0961(2) 0.083(2) Uani 0.812(4) 1 d PD A 1
C1A C 0.5324(5) 0.0694(7) 0.1195(2) 0.059(2) Uani 0.812(4) 1 d PD A 1
C2A C 0.4822(5) 0.0764(7) 0.0694(2) 0.051(2) Uani 0.812(4) 1 d PD A 1
C3A C 0.5159(6) 0.1324(9) 0.0481(3) 0.058(3) Uani 0.812(4) 1 d PD A 1
H3A H 0.5707 0.1647 0.0656 0.069 Uiso 0.812(4) 1 calc PR A 1
C4A C 0.4676(5) 0.1414(6) -0.0006(2) 0.055(2) Uani 0.812(4) 1 d PD A 1
H4A H 0.4895 0.1819 -0.0154 0.066 Uiso 0.812(4) 1 calc PR A 1
C5A C 0.3864(5) 0.0892(7) -0.0266(2) 0.055(2) Uani 0.812(4) 1 d PD A 1
C6A C 0.3538(5) 0.0331(8) -0.0044(3) 0.067(3) Uani 0.812(4) 1 d PD A 1
H6A H 0.2991 0.0004 -0.0219 0.080 Uiso 0.812(4) 1 calc PR A 1
C7A C 0.4006(6) 0.0234(9) 0.0444(3) 0.064(3) Uani 0.812(4) 1 d PD A 1
H7A H 0.3787 -0.0162 0.0595 0.077 Uiso 0.812(4) 1 calc PR A 1
C8A C 0.3351(5) 0.0949(7) -0.0801(3) 0.057(2) Uani 0.812(4) 1 d PD A 1
O1B O 0.1812(5) 0.0366(8) -0.1900(2) 0.077(2) Uani 0.812(4) 1 d P A 1
O2B O 0.2770(5) 0.1529(8) -0.1894(2) 0.065(2) Uani 0.812(4) 1 d P A 1
O3B O -0.0577(6) 0.0387(9) -0.4315(2) 0.110(3) Uani 0.812(4) 1 d P A 1
O4B O 0.0349(5) 0.1501(7) -0.4330(2) 0.086(3) Uani 0.812(4) 1 d P A 1
C1B C 0.2056(6) 0.0969(7) -0.2135(3) 0.056(2) Uani 0.812(4) 1 d P A 1
C2B C 0.1543(6) 0.1009(7) -0.2644(3) 0.052(2) Uani 0.812(4) 1 d P A 1
C3B C 0.0743(6) 0.0481(9) -0.2874(3) 0.065(3) Uani 0.812(4) 1 d P A 1
H3B H 0.0519 0.0164 -0.2710 0.078 Uiso 0.812(4) 1 calc PR A 1
C4B C 0.0278(7) 0.0435(8) -0.3361(3) 0.069(3) Uani 0.812(4) 1 d P A 1
H4B H -0.0236 0.0029 -0.3521 0.083 Uiso 0.812(4) 1 calc PR A 1
C5B C 0.0582(7) 0.1000(8) -0.3609(3) 0.057(3) Uani 0.812(4) 1 d P A 1
C6B C 0.1362(6) 0.1558(7) -0.3365(3) 0.062(2) Uani 0.812(4) 1 d P A 1
H6B H 0.1560 0.1942 -0.3528 0.075 Uiso 0.812(4) 1 calc PR A 1
C7B C 0.1869(6) 0.1564(8) -0.2875(3) 0.047(3) Uani 0.812(4) 1 d P A 1
H7B H 0.2403 0.1926 -0.2714 0.056 Uiso 0.812(4) 1 calc PR A 1
C8B C 0.0062(7) 0.0962(7) -0.4129(3) 0.056(2) Uani 0.812(4) 1 d P A 1
O1C O -0.1518(5) 0.0341(11) -0.5221(2) 0.085(3) Uani 0.812(4) 1 d P . 1
O2C O -0.0625(5) 0.1548(6) -0.5251(2) 0.071(2) Uani 0.812(4) 1 d P . 1
O3C O 0.5962(7) 0.0145(9) 0.2353(3) 0.103(3) Uani 0.812(4) 1 d P . 1
O4C O 0.6951(6) 0.1127(6) 0.2332(2) 0.089(2) Uani 0.812(4) 1 d P . 1
C1C C 0.8688(6) 0.0942(7) 0.4526(3) 0.061(2) Uani 0.812(4) 1 d P . 1
C2C C 0.8174(6) 0.0880(7) 0.4019(3) 0.052(2) Uani 0.812(4) 1 d P . 1
C3C C 0.7373(7) 0.0327(10) 0.3805(3) 0.065(4) Uani 0.812(4) 1 d P . 1
H3C H 0.7163 0.0030 0.3979 0.078 Uiso 0.812(4) 1 calc PR A 1
C4C C 0.6895(6) 0.0239(8) 0.3313(3) 0.068(3) Uani 0.812(4) 1 d P . 1
H4C H 0.6377 -0.0161 0.3162 0.081 Uiso 0.812(4) 1 calc PR A 1
C5C C 0.7186(7) 0.0739(8) 0.3054(3) 0.061(3) Uani 0.812(4) 1 d P . 1
C6C C 0.7961(6) 0.1327(7) 0.3281(3) 0.056(2) Uani 0.812(4) 1 d P . 1
H6C H 0.8154 0.1679 0.3109 0.067 Uiso 0.812(4) 1 calc PR A 1
C7C C 0.8455(6) 0.1395(8) 0.3763(3) 0.057(3) Uani 0.812(4) 1 d P . 1
H7C H 0.8974 0.1791 0.3913 0.068 Uiso 0.812(4) 1 calc PR A 1
C8C C 0.6650(6) 0.0700(7) 0.2535(3) 0.055(2) Uani 0.812(4) 1 d P . 1
O1D O -0.1613(10) 0.028(3) -0.5189(5) 0.053(3) Uiso 0.188(4) 1 d PD A 2
O2D O -0.0499(11) 0.101(2) -0.5202(5) 0.053(3) Uiso 0.188(4) 1 d PD A 2
C1D C -0.0823(7) 0.0636(15) -0.4955(3) 0.0284(18) Uiso 0.188(4) 1 d PD A 2
C2D C -0.0332(8) 0.0761(17) -0.4455(3) 0.0284(18) Uiso 0.188(4) 1 d PD A 2
C3D C -0.0641(11) 0.029(3) -0.4211(4) 0.0284(18) Uiso 0.188(4) 1 d PD A 2
H3D H -0.1171 -0.0081 -0.4365 0.034 Uiso 0.188(4) 1 calc PR A 2
C4D C -0.0156(9) 0.0365(19) -0.3724(4) 0.0284(18) Uiso 0.188(4) 1 d PD A 2
H4D H -0.0359 0.0033 -0.3554 0.034 Uiso 0.188(4) 1 calc PR A 2
C5D C 0.0636(10) 0.094(2) -0.3497(3) 0.0284(18) Uiso 0.188(4) 1 d PD A 2
C6D C 0.0926(9) 0.1429(17) -0.3751(4) 0.0284(18) Uiso 0.188(4) 1 d PD A 2
H6D H 0.1436 0.1846 -0.3599 0.034 Uiso 0.188(4) 1 calc PR A 2
C7D C 0.0474(13) 0.132(3) -0.4239(4) 0.0284(18) Uiso 0.188(4) 1 d PD A 2
H7D H 0.0696 0.1602 -0.4409 0.034 Uiso 0.188(4) 1 calc PR A 2
C8D C 0.1180(9) 0.1001(16) -0.2962(4) 0.0284(18) Uiso 0.188(4) 1 d PD A 2
O3D O 0.1016(14) 0.033(2) -0.2770(5) 0.053(3) Uiso 0.188(4) 1 d PD A 2
O4D O 0.1771(17) 0.170(2) -0.2799(6) 0.053(3) Uiso 0.188(4) 1 d PD A 2
O1E O 0.1848(11) 0.054(3) -0.1863(5) 0.053(3) Uiso 0.188(4) 1 d PD A 2
O2E O 0.2867(14) 0.159(3) -0.1856(5) 0.053(3) Uiso 0.188(4) 1 d PD A 2
C1E C 0.2584(8) 0.1040(18) -0.1620(3) 0.0284(18) Uiso 0.188(4) 1 d PD A 2
C2E C 0.3096(9) 0.1032(18) -0.1118(3) 0.0284(18) Uiso 0.188(4) 1 d PD A 2
C3E C 0.2788(11) 0.048(2) -0.0889(4) 0.0284(18) Uiso 0.188(4) 1 d PD A 2
H3E H 0.2260 0.0106 -0.1054 0.034 Uiso 0.188(4) 1 calc PR A 2
C4E C 0.3271(9) 0.0476(18) -0.0401(4) 0.0284(18) Uiso 0.188(4) 1 d PD A 2
H4E H 0.3061 0.0104 -0.0241 0.034 Uiso 0.188(4) 1 calc PR A 2
C5E C 0.4070(10) 0.103(2) -0.0157(4) 0.0284(18) Uiso 0.188(4) 1 d PD A 2
C6E C 0.4372(9) 0.1574(17) -0.0395(4) 0.0284(18) Uiso 0.188(4) 1 d PD A 2
H6E H 0.4911 0.1924 -0.0230 0.034 Uiso 0.188(4) 1 calc PR A 2
C7E C 0.3890(13) 0.162(3) -0.0885(4) 0.0284(18) Uiso 0.188(4) 1 d PD A 2
H7E H 0.4086 0.2014 -0.1046 0.034 Uiso 0.188(4) 1 calc PR A 2
C8E C 0.4613(9) 0.1001(16) 0.0379(3) 0.0284(18) Uiso 0.188(4) 1 d PD A 2
O3E O 0.4349(13) 0.041(2) 0.0551(5) 0.053(3) Uiso 0.188(4) 1 d PD A 2
O4E O 0.5298(14) 0.153(3) 0.0560(5) 0.053(3) Uiso 0.188(4) 1 d PD A 2
O1F O 0.5096(12) 0.052(3) 0.1458(6) 0.053(3) Uiso 0.188(4) 1 d PD A 2
O2F O 0.6302(15) 0.109(3) 0.1501(6) 0.053(3) Uiso 0.188(4) 1 d PD A 2
C1F C 0.5889(10) 0.0850(15) 0.1717(4) 0.0284(18) Uiso 0.188(4) 1 d PD A 2
C2F C 0.6360(10) 0.0838(17) 0.2220(4) 0.0284(18) Uiso 0.188(4) 1 d PD A 2
C3F C 0.6027(14) 0.026(3) 0.2430(5) 0.0284(18) Uiso 0.188(4) 1 d PD A 2
H3F H 0.5501 -0.0115 0.2253 0.034 Uiso 0.188(4) 1 calc PR A 2
C4F C 0.6481(11) 0.0224(19) 0.2917(5) 0.0284(18) Uiso 0.188(4) 1 d PD A 2
H4F H 0.6246 -0.0148 0.3065 0.034 Uiso 0.188(4) 1 calc PR A 2
C5F C 0.7290(12) 0.075(2) 0.3180(4) 0.0284(18) Uiso 0.188(4) 1 d PD A 2
C6F C 0.7617(11) 0.1324(19) 0.2960(5) 0.0284(18) Uiso 0.188(4) 1 d PD A 2
H6F H 0.8146 0.1691 0.3138 0.034 Uiso 0.188(4) 1 calc PR A 2
C7F C 0.7173(13) 0.137(2) 0.2471(5) 0.0284(18) Uiso 0.188(4) 1 d PD A 2
H7F H 0.7406 0.1745 0.2322 0.034 Uiso 0.188(4) 1 calc PR A 2
C8F C 0.7814(11) 0.0657(17) 0.3714(4) 0.0284(18) Uiso 0.188(4) 1 d PD A 2
O3F O 0.7516(18) 0.007(3) 0.3869(6) 0.053(3) Uiso 0.188(4) 1 d PD A 2
O4F O 0.8523(14) 0.114(3) 0.3912(5) 0.053(3) Uiso 0.188(4) 1 d PD A 2
H1O H 0.194(4) 0.142(3) 0.200(2) 0.079 Uiso 1 1 d D . .
H2O H 0.077(4) -0.1592(16) 0.060(2) 0.079 Uiso 1 1 d D . .
H3O H 0.688(4) 0.339(2) 0.183(2) 0.079 Uiso 1 1 d D . .
H4O H 0.589(4) 0.650(2) 0.064(2) 0.079 Uiso 1 1 d D . .

loop_
_atom_site_aniso_label
_atom_site_aniso_U_11
_atom_site_aniso_U_22
_atom_site_aniso_U_33
_atom_site_aniso_U_23
_atom_site_aniso_U_13
_atom_site_aniso_U_12
In1 0.01231(16) 0.02177(19) 0.01542(17) 0.00230(11) 0.00755(13) 0.00058(11)
In2 0.01194(19) 0.02085(18) 0.01444(18) 0.00195(14) 0.00712(15) 0.00055(15)
In3 0.0124(3) 0.0236(3) 0.0153(3) 0.00282(19) 0.0078(2) 0.0027(2)
In4 0.01189(16) 0.02218(19) 0.01443(17) -0.00177(11) 0.00700(13) -0.00080(11)
In5 0.0125(3) 0.0226(3) 0.0151(3) -0.00136(19) 0.0072(2) -0.00198(19)
C1 0.017(3) 0.029(3) 0.030(3) 0.001(2) 0.011(2) -0.004(2)
C2 0.025(3) 0.031(3) 0.026(3) 0.002(2) 0.015(2) -0.005(2)
C3 0.024(3) 0.072(4) 0.025(3) 0.016(3) 0.009(3) -0.014(3)
C4 0.030(3) 0.065(4) 0.018(3) 0.002(3) 0.008(3) -0.024(3)
C5 0.015(3) 0.036(3) 0.026(3) -0.003(2) 0.012(2) -0.007(2)
C6 0.021(3) 0.055(4) 0.030(3) 0.005(3) 0.011(3) -0.015(3)
C7 0.025(3) 0.052(4) 0.027(3) 0.001(3) 0.011(3) -0.018(3)
C8 0.025(3) 0.029(3) 0.031(3) 0.002(2) 0.018(3) -0.005(2)
C9 0.030(3) 0.028(3) 0.030(3) 0.003(2) 0.020(3) 0.010(2)
C10 0.022(3) 0.037(3) 0.026(3) 0.002(2) 0.013(2) 0.014(2)
C11 0.021(3) 0.057(4) 0.029(3) 0.004(3) 0.007(3) 0.026(3)
C12 0.029(3) 0.067(4) 0.026(3) -0.008(3) 0.014(3) 0.018(3)
C13 0.027(3) 0.034(3) 0.028(3) -0.002(2) 0.018(3) 0.009(2)
C14 0.032(3) 0.065(4) 0.022(3) 0.012(3) 0.011(3) 0.031(3)
C15 0.042(4) 0.076(5) 0.021(3) 0.006(3) 0.020(3) 0.031(3)
C16 0.014(3) 0.033(3) 0.022(3) 0.000(2) 0.008(2) 0.007(2)
C17 0.026(3) 0.029(3) 0.033(3) 0.000(2) 0.019(3) 0.003(2)
C18 0.014(3) 0.037(3) 0.026(3) 0.003(2) 0.010(2) 0.009(2)
C19 0.035(3) 0.052(4) 0.027(3) 0.007(3) 0.018(3) 0.022(3)
C20 0.030(3) 0.063(4) 0.022(3) -0.001(3) 0.015(3) 0.017(3)
C21 0.024(3) 0.034(3) 0.026(3) -0.001(2) 0.014(2) 0.008(2)
C22 0.032(3) 0.066(4) 0.026(3) 0.000(3) 0.015(3) 0.024(3)
C23 0.025(3) 0.066(4) 0.021(3) 0.004(3) 0.007(3) 0.028(3)
C24 0.018(3) 0.027(3) 0.029(3) -0.003(2) 0.012(2) 0.005(2)
C25 0.017(3) 0.031(3) 0.027(3) 0.000(2) 0.012(2) -0.008(2)
C26 0.028(3) 0.033(3) 0.030(3) 0.003(2) 0.019(3) -0.011(2)
C27 0.032(3) 0.063(4) 0.024(3) 0.009(3) 0.016(3) -0.018(3)
C28 0.023(3) 0.059(4) 0.019(3) -0.006(3) 0.000(2) -0.026(3)
C29 0.022(3) 0.031(3) 0.027(3) -0.001(2) 0.013(2) -0.012(2)
C30 0.030(3) 0.060(4) 0.017(3) 0.000(3) 0.011(3) -0.022(3)
C31 0.025(3) 0.059(4) 0.024(3) -0.003(3) 0.008(3) -0.018(3)
C32 0.023(3) 0.025(3) 0.023(3) -0.002(2) 0.013(2) -0.006(2)
O1 0.0280(19) 0.0188(17) 0.0152(16) -0.0030(14) 0.0080(15) -0.0008(16)
O2 0.0239(19) 0.0212(19) 0.0189(19) 0.0010(14) 0.0076(16) 0.0046(15)
O3 0.035(2) 0.0223(17) 0.0155(16) -0.0013(15) 0.0101(15) -0.0012(17)
O4 0.0239(19) 0.0185(19) 0.0170(18) -0.0001(13) 0.0067(15) -0.0025(14)
O5 0.028(2) 0.050(3) 0.032(2) 0.0006(18) 0.0109(19) -0.0203(18)
O6 0.032(2) 0.044(2) 0.029(2) -0.0020(17) 0.0181(19) -0.0173(17)
O7 0.027(2) 0.050(2) 0.031(2) 0.0034(18) 0.0193(18) -0.0141(18)
O8 0.019(2) 0.059(3) 0.033(2) -0.0005(19) 0.0101(19) -0.0172(19)
O9 0.043(2) 0.047(3) 0.035(2) 0.0007(19) 0.025(2) 0.0205(19)
O10 0.024(2) 0.044(2) 0.031(2) -0.0041(17) 0.0096(19) 0.0155(17)
O11 0.030(2) 0.053(3) 0.030(2) -0.0031(18) 0.0175(19) -0.0168(19)
O12 0.024(2) 0.052(3) 0.034(2) -0.0045(19) 0.0155(19) 0.0156(18)
O13 0.020(2) 0.052(2) 0.029(2) 0.0052(18) 0.0105(18) 0.0138(18)
O14 0.035(2) 0.059(3) 0.029(2) 0.0001(19) 0.0217(19) 0.020(2)
O15 0.035(2) 0.045(2) 0.030(2) 0.0018(17) 0.0196(19) 0.0229(18)
O16 0.026(2) 0.039(2) 0.033(2) 0.0025(17) 0.0140(19) 0.0161(17)
O17 0.027(2) 0.049(2) 0.030(2) 0.0044(18) 0.0118(19) -0.0181(18)
O18 0.033(2) 0.045(2) 0.035(2) -0.0027(18) 0.0212(19) -0.0152(18)
O19 0.022(2) 0.042(2) 0.030(2) -0.0042(17) 0.0082(18) 0.0160(17)
O20 0.039(2) 0.037(2) 0.031(2) -0.0015(17) 0.023(2) -0.0156(18)
O1A 0.091(5) 0.070(6) 0.051(4) 0.011(3) 0.030(4) -0.023(4)
O2A 0.048(4) 0.137(8) 0.050(4) 0.042(4) 0.012(4) -0.003(5)
O3A 0.114(6) 0.104(6) 0.056(5) -0.009(5) 0.020(5) -0.045(5)
O4A 0.110(7) 0.071(5) 0.046(4) 0.005(4) 0.027(4) -0.017(5)
C1A 0.075(6) 0.054(5) 0.040(5) -0.004(4) 0.027(5) -0.008(5)
C2A 0.056(5) 0.046(5) 0.043(5) -0.002(4) 0.022(4) -0.008(4)
C3A 0.062(6) 0.039(5) 0.041(5) 0.002(4) 0.007(4) -0.013(4)
C4A 0.068(6) 0.040(5) 0.052(5) -0.003(4) 0.029(5) -0.007(4)
C5A 0.068(6) 0.037(5) 0.037(5) 0.000(4) 0.014(4) -0.006(4)
C6A 0.063(6) 0.069(6) 0.061(6) -0.001(5) 0.029(5) -0.015(5)
C7A 0.070(7) 0.072(6) 0.036(5) 0.006(5) 0.017(5) -0.027(5)
C8A 0.067(6) 0.041(5) 0.057(6) 0.003(4) 0.028(5) -0.004(4)
O1B 0.089(5) 0.077(6) 0.051(4) 0.001(4) 0.028(4) -0.034(4)
O2B 0.071(5) 0.063(4) 0.036(3) -0.005(3) 0.013(3) -0.017(3)
O3B 0.107(7) 0.120(7) 0.049(5) -0.020(5) 0.005(5) -0.016(6)
O4B 0.110(6) 0.075(6) 0.043(4) -0.004(4) 0.021(4) -0.004(5)
C1B 0.083(7) 0.042(5) 0.030(4) 0.002(3) 0.021(4) 0.001(4)
C2B 0.062(6) 0.038(4) 0.038(5) -0.008(3) 0.016(4) -0.001(4)
C3B 0.066(7) 0.069(7) 0.038(5) 0.018(5) 0.013(5) -0.002(6)
C4B 0.080(7) 0.062(6) 0.057(6) -0.003(5) 0.031(5) -0.009(5)
C5B 0.079(6) 0.034(4) 0.032(4) -0.005(4) 0.012(5) -0.003(4)
C6B 0.078(7) 0.046(5) 0.065(6) 0.008(4) 0.039(6) -0.002(5)
C7B 0.056(5) 0.036(4) 0.035(5) -0.006(3) 0.015(4) -0.002(4)
C8B 0.078(7) 0.033(4) 0.047(5) 0.005(4) 0.026(5) 0.002(4)
O1C 0.082(5) 0.115(6) 0.040(4) -0.004(4) 0.021(4) -0.048(5)
O2C 0.084(5) 0.070(5) 0.048(4) -0.015(3) 0.027(4) -0.033(4)
O3C 0.115(7) 0.098(7) 0.062(5) -0.002(4) 0.025(5) -0.027(5)
O4C 0.122(7) 0.076(6) 0.052(4) 0.003(4) 0.036(5) -0.015(5)
C1C 0.082(7) 0.053(5) 0.033(5) -0.003(4) 0.022(5) -0.011(5)
C2C 0.063(6) 0.045(5) 0.039(5) 0.001(4) 0.022(4) -0.001(4)
C3C 0.078(8) 0.064(8) 0.036(5) 0.002(5) 0.019(5) -0.005(7)
C4C 0.062(6) 0.069(6) 0.061(6) -0.012(5) 0.025(5) -0.020(5)
C5C 0.091(7) 0.034(5) 0.049(6) -0.006(4) 0.032(6) -0.002(5)
C6C 0.068(6) 0.049(5) 0.052(5) -0.004(4) 0.032(5) -0.009(4)
C7C 0.071(6) 0.042(6) 0.039(5) -0.011(4) 0.017(5) -0.020(5)
C8C 0.072(6) 0.044(5) 0.046(5) -0.002(4) 0.029(5) -0.009(4)

loop_
_geom_bond_atom_site_label_1
_geom_bond_atom_site_label_2
_geom_bond_distance
_geom_bond_site_symmetry_2
_geom_bond_publ_flag
In1 O2 2.080(3) . ?
In1 O1 2.082(3) . ?
In1 O12 2.148(3) . ?
In1 O13 2.148(3) . ?
In1 O6 2.151(3) . ?
In1 O20 2.155(3) . ?
In2 O1 2.081(3) 2_655 ?
In2 O3 2.083(3) . ?
In2 O11 2.137(4) . ?
In2 O18 2.146(4) . ?
In2 O10 2.149(3) . ?
In2 O19 2.152(3) . ?
In3 O4 2.083(3) . ?
In3 O4 2.083(3) 3_665 ?
In3 O7 2.152(3) . ?
In3 O7 2.152(3) 3_665 ?
In3 O16 2.154(3) 3_665 ?
In3 O16 2.154(3) . ?
In4 O4 2.077(3) . ?
In4 O3 2.084(3) . ?
In4 O8 2.133(3) . ?
In4 O9 2.137(4) . ?
In4 O15 2.143(3) . ?
In4 O17 2.148(3) . ?
In5 O2 2.081(3) . ?
In5 O2 2.081(3) 3 ?
In5 O5 2.141(3) 3 ?
In5 O5 2.141(3) . ?
In5 O14 2.142(3) . ?
In5 O14 2.142(3) 3 ?
C1 O6 1.257(6) . ?
C1 O5 1.259(6) . ?
C1 C2 1.501(6) . ?
C2 C7 1.377(7) . ?
C2 C3 1.390(7) . ?
C3 C4 1.355(7) . ?
C4 C5 1.404(7) . ?
C5 C6 1.368(7) . ?
C5 C8 1.494(6) . ?
C6 C7 1.408(7) . ?
C8 O7 1.246(6) . ?
C8 O8 1.259(6) . ?
C9 O9 1.245(6) . ?
C9 O10 1.254(6) . ?
C9 C10 1.510(6) . ?
C10 C11 1.369(7) . ?
C10 C15 1.393(7) . ?
C11 C12 1.409(7) . ?
C12 C13 1.376(7) . ?
C13 C14 1.405(7) . ?
C13 C16 1.505(6) 1_565 ?
C14 C15 1.364(7) . ?
C16 O12 1.239(6) . ?
C16 O11 1.253(6) 2_645 ?
C16 C13 1.505(6) 1_545 ?
C17 O14 1.250(6) . ?
C17 O13 1.267(6) . ?
C17 C18 1.500(7) . ?
C18 C23 1.365(7) . ?
C18 C19 1.398(7) . ?
C19 C20 1.351(7) . ?
C20 C21 1.392(7) . ?
C21 C22 1.377(7) . ?
C21 C24 1.490(6) 1_455 ?
C22 C23 1.402(7) . ?
C24 O15 1.254(6) . ?
C24 O16 1.264(6) . ?
C24 C21 1.490(6) 1_655 ?
C25 O17 1.238(6) . ?
C25 O18 1.258(6) . ?
C25 C26 1.502(6) . ?
C26 C27 1.369(7) . ?
C26 C31 1.403(7) . ?
C27 C28 1.410(7) . ?
C28 C29 1.380(7) . ?
C29 C30 1.399(7) . ?
C29 C32 1.507(6) 1_665 ?
C30 C31 1.353(7) . ?
C32 O19 1.243(6) 2_645 ?
C32 O20 1.252(6) . ?
C32 C29 1.507(6) 1_445 ?
O1 In2 2.081(3) 2_645 ?
O11 C16 1.253(6) 2_655 ?
O19 C32 1.243(6) 2_655 ?
O1A C1A 1.288(8) . ?
O2A C1A 1.337(9) . ?
O3A C8A 1.173(9) . ?
O4A C8A 1.233(9) . ?
C1A C2A 1.446(9) . ?
C2A C3A 1.351(11) . ?
C2A C7A 1.409(10) . ?
C3A C4A 1.404(10) . ?
C4A C5A 1.401(10) . ?
C5A C6A 1.363(11) . ?
C5A C8A 1.541(10) . ?
C6A C7A 1.411(10) . ?
O1B C1B 1.318(11) . ?
O2B C1B 1.294(11) . ?
O3B C8B 1.200(11) . ?
O4B C8B 1.243(11) . ?
C1B C2B 1.467(11) . ?
C2B C7B 1.385(12) . ?
C2B C3B 1.385(12) . ?
C3B C4B 1.402(12) . ?
C4B C5B 1.409(12) . ?
C5B C6B 1.375(12) . ?
C5B C8B 1.497(11) . ?
C6B C7B 1.409(12) . ?
O1C C1C 1.321(11) 1_454 ?
O2C C1C 1.286(10) 1_454 ?
O3C C8C 1.253(11) . ?
O4C C8C 1.202(10) . ?
C1C O2C 1.286(10) 1_656 ?
C1C O1C 1.321(11) 1_656 ?
C1C C2C 1.463(11) . ?
C2C C7C 1.368(12) . ?
C2C C3C 1.401(14) . ?
C3C C4C 1.421(13) . ?
C4C C5C 1.387(12) . ?
C5C C6C 1.385(12) . ?
C5C C8C 1.493(12) . ?
C6C C7C 1.392(11) . ?
O1D C1D 1.289(8) . ?
O2D C1D 1.337(9) . ?
C1D C2D 1.446(9) . ?
C2D C3D 1.351(11) . ?
C2D C7D 1.410(10) . ?
C3D C4D 1.404(10) . ?
C4D C5D 1.401(10) . ?
C5D C6D 1.363(11) . ?
C5D C8D 1.541(10) . ?
C6D C7D 1.411(11) . ?
C8D O3D 1.173(9) . ?
C8D O4D 1.234(9) . ?
O1E C1E 1.288(8) . ?
O2E C1E 1.336(9) . ?
C1E C2E 1.446(9) . ?
C2E C3E 1.351(11) . ?
C2E C7E 1.409(10) . ?
C3E C4E 1.404(10) . ?
C4E C5E 1.401(10) . ?
C5E C6E 1.363(11) . ?
C5E C8E 1.541(10) . ?
C6E C7E 1.411(11) . ?
C8E O3E 1.173(9) . ?
C8E O4E 1.233(9) . ?
O1F C1F 1.289(8) . ?
O2F C1F 1.337(9) . ?
C1F C2F 1.447(9) . ?
C2F C3F 1.351(11) . ?
C2F C7F 1.409(10) . ?
C3F C4F 1.404(10) . ?
C4F C5F 1.401(10) . ?
C5F C6F 1.363(11) . ?
C5F C8F 1.541(10) . ?
C6F C7F 1.411(10) . ?
C8F O3F 1.173(9) . ?
C8F O4F 1.234(9) . ?
